data_4103777
loop_
_publ_author_name
'Xikui Fang'
'Paul K\"ogerler'
'Lyle Isaacs'
'Sayaka Uchida'
'Noritaka Mizuno'

_publ_section_title
;
 Cucurbit[n]uril-Polyoxoanion Hybrids
;
_journal_name_full 'Journal of the American Chemical Society'
_journal_page_first 432
_journal_page_last 433
_journal_paper_doi 10.1021/ja807751b
_journal_volume 131
_journal_year 2009
_chemical_formula_sum 'C72 H144 N36 Na12 O93 V18'
_chemical_formula_weight 4195.03
_chemical_name_systematic
; 
 ? 
;
_space_group_IT_number 15
_symmetry_cell_setting monoclinic
_symmetry_space_group_name_Hall '-C 2yc'
_symmetry_space_group_name_H-M 'C 1 2/c 1'
_atom_sites_solution_hydrogens geom
_atom_sites_solution_primary direct
_atom_sites_solution_secondary difmap
_audit_creation_method SHELXL-97
_cell_angle_alpha 90.00
_cell_angle_beta 90.1270(10)
_cell_angle_gamma 90.00
_cell_formula_units_Z 4
_cell_length_a 14.5575(11)
_cell_length_b 31.580(2)
_cell_length_c 38.173(3)
_cell_measurement_reflns_used 8700
_cell_measurement_temperature 173(2)
_cell_measurement_theta_max 25.02
_cell_measurement_theta_min 2.22
_cell_volume 17549(2)
_computing_cell_refinement 'Bruker SMART'
_computing_data_collection 'Bruker SMART'
_computing_data_reduction 'Bruker SAINT'
_computing_molecular_graphics 'Bruker SHELXTL'
_computing_publication_material 'Bruker SHELXTL'
_computing_structure_refinement 'SHELXL-97 (Sheldrick, 1997)'
_computing_structure_solution 'SHELXS-97 (Sheldrick, 1990)'
_diffrn_ambient_temperature 173(2)
_diffrn_measured_fraction_theta_full 1.000
_diffrn_measured_fraction_theta_max 1.000
_diffrn_measurement_device_type 'CCD area detector'
_diffrn_measurement_method 'phi and omega scans'
_diffrn_radiation_monochromator graphite
_diffrn_radiation_source 'fine-focus sealed tube'
_diffrn_radiation_type MoK\a
_diffrn_radiation_wavelength 0.71073
_diffrn_reflns_av_R_equivalents 0.0532
_diffrn_reflns_av_sigmaI/netI 0.0501
_diffrn_reflns_limit_h_max 17
_diffrn_reflns_limit_h_min -17
_diffrn_reflns_limit_k_max 37
_diffrn_reflns_limit_k_min -37
_diffrn_reflns_limit_l_max 45
_diffrn_reflns_limit_l_min -45
_diffrn_reflns_number 63366
_diffrn_reflns_theta_full 24.93
_diffrn_reflns_theta_max 24.93
_diffrn_reflns_theta_min 1.07
_exptl_absorpt_coefficient_mu 1.040
_exptl_absorpt_correction_T_max 0.8349
_exptl_absorpt_correction_T_min 0.7187
_exptl_absorpt_correction_type multi-scan
_exptl_absorpt_process_details SADABS
_exptl_crystal_colour violet
_exptl_crystal_density_diffrn 1.588
_exptl_crystal_density_method 'not measured'
_exptl_crystal_description prism
_exptl_crystal_F_000 8472
_exptl_crystal_size_max 0.34
_exptl_crystal_size_mid 0.29
_exptl_crystal_size_min 0.18
_refine_diff_density_max 1.176
_refine_diff_density_min -1.442
_refine_diff_density_rms 0.322
_refine_ls_extinction_coef 0.00087(8)
_refine_ls_extinction_expression Fc^*^=kFc[1+0.001xFc^2^\l^3^/sin(2\q)]^-1/4^
_refine_ls_extinction_method SHELXL
_refine_ls_goodness_of_fit_ref 1.121
_refine_ls_hydrogen_treatment constr
_refine_ls_matrix_type full
_refine_ls_number_parameters 1069
_refine_ls_number_reflns 15337
_refine_ls_number_restraints 35
_refine_ls_restrained_S_all 1.119
_refine_ls_R_factor_all 0.0959
_refine_ls_R_factor_gt 0.0844
_refine_ls_shift/su_max 0.005
_refine_ls_shift/su_mean 0.000
_refine_ls_structure_factor_coef Fsqd
_refine_ls_weighting_details 'calc w=1/[\s^2^(Fo^2^)+(0.1421P)^2^+159.7306P] where P=(Fo^2^+2Fc^2^)/3'
_refine_ls_weighting_scheme calc
_refine_ls_wR_factor_gt 0.2375
_refine_ls_wR_factor_ref 0.2459
_reflns_number_gt 13558
_reflns_number_total 15337
_reflns_threshold_expression >2sigma(I)
_cod_data_source_file ja807751b_si_003.cif
_cod_data_source_block xf11s
_cod_database_code 4103777

loop_
_symmetry_equiv_pos_as_xyz
'x, y, z'
'-x, y, -z+1/2'
'x+1/2, y+1/2, z'
'-x+1/2, y+1/2, -z+1/2'
'-x, -y, -z'
'x, -y, z-1/2'
'-x+1/2, -y+1/2, -z'
'x+1/2, -y+1/2, z-1/2'

loop_
_atom_site_label
_atom_site_type_symbol
_atom_site_fract_x
_atom_site_fract_y
_atom_site_fract_z
_atom_site_U_iso_or_equiv
_atom_site_adp_type
_atom_site_occupancy
_atom_site_symmetry_multiplicity
_atom_site_calc_flag
_atom_site_refinement_flags
_atom_site_disorder_assembly
_atom_site_disorder_group
V1 V 0.09931(11) 0.62097(4) 0.74621(4) 0.0237(3) Uani 1 1 d . . .
V2 V 0.07447(11) 0.58583(4) 0.81879(4) 0.0232(3) Uani 1 1 d . . .
V3 V 0.24224(10) 0.55558(5) 0.74979(4) 0.0266(3) Uani 1 1 d . . .
V4 V 0.16213(10) 0.54071(5) 0.67858(4) 0.0238(3) Uani 1 1 d . . .
V5 V 0.24279(11) 0.46220(5) 0.74417(4) 0.0250(3) Uani 1 1 d . . .
V6 V 0.09979(10) 0.39636(4) 0.75146(4) 0.0233(3) Uani 1 1 d . . .
V7 V 0.06570(10) 0.43117(4) 0.67950(4) 0.0215(3) Uani 1 1 d . . .
V8 V -0.00991(12) 0.50902(5) 0.64734(4) 0.0262(3) Uani 1 1 d . . .
V9 V -0.17170(10) 0.47677(5) 0.68296(4) 0.0235(3) Uani 1 1 d . . .
O1W O 0.0000 0.5090(5) 0.7500 0.065(3) Uani 1 2 d S . .
O1 O -0.0079(5) 0.61723(17) 0.71667(15) 0.0258(13) Uani 1 1 d . . .
O2 O 0.1423(5) 0.6695(2) 0.74463(18) 0.0381(17) Uani 1 1 d . . .
O3 O 0.1028(5) 0.6198(2) 0.84902(16) 0.0313(15) Uani 1 1 d . . .
O4 O 0.1659(5) 0.58865(19) 0.78142(15) 0.0261(13) Uani 1 1 d . . .
O5 O 0.1670(4) 0.58293(18) 0.71558(15) 0.0233(13) Uani 1 1 d . . .
O6 O 0.3449(5) 0.5761(2) 0.7500(2) 0.0375(16) Uani 1 1 d . . .
O7 O 0.2357(5) 0.51077(18) 0.71358(16) 0.0266(14) Uani 1 1 d . . .
O8 O 0.3468(5) 0.4416(2) 0.7409(2) 0.0392(17) Uani 1 1 d . N .
O9 O 0.1410(4) 0.34813(19) 0.75228(17) 0.0255(13) Uiso 1 1 d . N .
O10 O 0.1721(5) 0.43334(19) 0.78017(16) 0.0276(14) Uani 1 1 d . . .
O11 O -0.0037(4) 0.40037(18) 0.78250(16) 0.0258(13) Uani 1 1 d . . .
O12 O 0.1630(4) 0.4289(2) 0.71473(16) 0.0263(13) Uani 1 1 d . . .
O13 O 0.0919(5) 0.3973(2) 0.64898(17) 0.0313(14) Uani 1 1 d . . .
O14 O 0.1090(5) 0.4870(2) 0.66252(17) 0.0302(14) Uani 1 1 d . . .
O15 O -0.0505(4) 0.45779(19) 0.66789(16) 0.0250(13) Uani 1 1 d . . .
O16 O -0.2462(5) 0.4615(2) 0.65384(16) 0.0294(13) Uani 1 1 d . . .
O17 O -0.0183(5) 0.5104(2) 0.60377(18) 0.0402(18) Uani 1 1 d . . .
O18 O -0.1209(4) 0.53063(17) 0.66774(16) 0.0255(13) Uani 1 1 d . . .
O19 O -0.2396(4) 0.50596(18) 0.72000(16) 0.0248(13) Uani 1 1 d . . .
O20 O 0.0391(4) 0.56009(17) 0.66679(15) 0.0209(12) Uani 1 1 d . . .
O21 O 0.2311(5) 0.5552(2) 0.64748(17) 0.0350(16) Uani 1 1 d . . .
O1Q O -0.5814(7) 0.1727(3) 0.4989(2) 0.063(2) Uani 1 1 d . . .
O2Q O -0.2098(9) 0.0804(4) 0.5041(3) 0.081(3) Uani 1 1 d . . .
O3Q O -0.5515(6) 0.2135(3) 0.6036(2) 0.051(2) Uani 1 1 d . . .
O4Q O -0.1688(7) 0.1251(3) 0.6038(2) 0.058(2) Uani 1 1 d . . .
O5Q O -0.4397(6) 0.3047(3) 0.6412(2) 0.054(2) Uani 1 1 d . . .
O6Q O -0.0698(6) 0.2178(2) 0.6452(2) 0.049(2) Uani 1 1 d . N .
O7Q O -0.3315(7) 0.3952(3) 0.5952(3) 0.066(3) Uani 1 1 d . . .
O8Q O 0.0446(5) 0.3041(2) 0.6031(2) 0.0420(18) Uani 1 1 d . . .
N1Q N -0.4973(8) 0.1188(3) 0.4737(2) 0.044(2) Uani 1 1 d . . .
N2Q N -0.4946(8) 0.1258(3) 0.5322(2) 0.050(2) Uani 1 1 d . . .
N3Q N -0.3478(9) 0.0823(4) 0.4758(3) 0.063(3) Uani 1 1 d . . .
N4Q N -0.3488(7) 0.0879(3) 0.5336(2) 0.043(2) Uani 1 1 d . . .
N5Q N -0.4716(7) 0.1523(3) 0.5900(2) 0.044(2) Uani 1 1 d . . .
N6Q N -0.4357(7) 0.1900(3) 0.6371(2) 0.044(2) Uani 1 1 d . . .
N7Q N -0.3229(7) 0.1181(3) 0.5908(2) 0.037(2) Uani 1 1 d . . .
N8Q N -0.2841(7) 0.1545(3) 0.6377(2) 0.041(2) Uani 1 1 d . . .
N9Q N -0.3647(7) 0.2492(3) 0.6671(3) 0.045(2) Uani 1 1 d . . .
N10Q N -0.2929(6) 0.3109(3) 0.6643(3) 0.045(2) Uani 1 1 d . . .
N11Q N -0.2168(6) 0.2137(3) 0.6685(2) 0.039(2) Uani 1 1 d . . .
N12Q N -0.1459(6) 0.2764(3) 0.6677(2) 0.036(2) Uani 1 1 d . . .
N13Q N -0.2227(6) 0.3666(3) 0.6310(2) 0.038(2) Uani 1 1 d . . .
N14Q N -0.1775(9) 0.4037(3) 0.5855(3) 0.056(3) Uani 1 1 d U . .
N15Q N -0.0737(6) 0.3333(3) 0.6357(2) 0.0333(18) Uani 1 1 d . . .
N16Q N -0.0317(6) 0.3646(3) 0.5869(2) 0.040(2) Uani 1 1 d . . .
C1Q C -0.4486(12) 0.0808(3) 0.4856(3) 0.059(4) Uani 1 1 d . . .
H1Q1 H -0.4795 0.0541 0.4778 0.071 Uiso 1 1 d R . .
C2Q C -0.4471(10) 0.0864(3) 0.5260(3) 0.050(3) Uani 1 1 d . . .
H2Q H -0.4795 0.0622 0.5376 0.060 Uiso 1 1 d R . .
C3Q C -0.5298(9) 0.1416(5) 0.5010(3) 0.052(3) Uani 1 1 d . . .
C4Q C -0.2959(11) 0.0822(4) 0.5036(3) 0.055(3) Uani 1 1 d . . .
C5Q C -0.5358(10) 0.1354(4) 0.5653(3) 0.052(3) Uani 1 1 d . . .
H5Q1 H -0.5840 0.1571 0.5615 0.062 Uiso 1 1 d R . .
H5Q2 H -0.5658 0.1098 0.5750 0.062 Uiso 1 1 d R . .
C6Q C -0.3117(11) 0.0818(4) 0.5675(3) 0.049(3) Uani 1 1 d . . .
H6Q1 H -0.2454 0.0752 0.5655 0.059 Uiso 1 1 d R . .
H6Q2 H -0.3426 0.0568 0.5778 0.059 Uiso 1 1 d R . .
C7Q C -0.4096(8) 0.1249(3) 0.6088(3) 0.039(2) Uani 1 1 d . . .
H7Q H -0.4404 0.0976 0.6148 0.046 Uiso 1 1 d R . .
C8Q C -0.3812(8) 0.1499(4) 0.6413(3) 0.042(3) Uani 1 1 d . . .
H8Q H -0.3980 0.1349 0.6635 0.050 Uiso 1 1 d R . .
C9Q C -0.4934(9) 0.1885(3) 0.6099(3) 0.038(2) Uani 1 1 d . . .
C10Q C -0.2518(9) 0.1312(3) 0.6110(3) 0.043(3) Uani 1 1 d . . .
C11Q C -0.4425(9) 0.2207(4) 0.6661(3) 0.047(3) Uani 1 1 d . . .
H11A H -0.4438 0.2044 0.6883 0.057 Uiso 1 1 d R . .
H11B H -0.5011 0.2365 0.6644 0.057 Uiso 1 1 d R . .
C12Q C -0.2302(8) 0.1676(4) 0.6671(3) 0.045(3) Uani 1 1 d . . .
H12A H -0.1682 0.1553 0.6637 0.054 Uiso 1 1 d R . .
H12B H -0.2555 0.1562 0.6893 0.054 Uiso 1 1 d R . .
C13Q C -0.2804(7) 0.2411(3) 0.6861(3) 0.040(3) Uani 1 1 d . . .
H13Q H -0.2917 0.2317 0.7108 0.048 Uiso 1 1 d R . .
C14Q C -0.2308(7) 0.2856(3) 0.6847(3) 0.041(2) Uani 1 1 d . . .
H14Q H -0.2210 0.2977 0.7086 0.049 Uiso 1 1 d R . .
C15Q C -0.3729(8) 0.2900(4) 0.6562(3) 0.043(3) Uani 1 1 d . . .
C16Q C -0.1369(8) 0.2340(4) 0.6594(3) 0.037(2) Uani 1 1 d . . .
C17Q C -0.2827(7) 0.3550(3) 0.6606(4) 0.050(3) Uani 1 1 d . . .
H17A H -0.2610 0.3679 0.6828 0.060 Uiso 1 1 d R . .
H17B H -0.3440 0.3671 0.6554 0.060 Uiso 1 1 d R . .
C18Q C -0.0675(7) 0.3046(3) 0.6661(3) 0.033(2) Uani 1 1 d . . .
H18A H -0.0114 0.2872 0.6634 0.039 Uiso 1 1 d R . .
H18B H -0.0621 0.3206 0.6884 0.039 Uiso 1 1 d R . .
C19Q C -0.1253(7) 0.3710(3) 0.6371(3) 0.032(2) Uani 1 1 d . . .
H19Q H -0.1118 0.3875 0.6588 0.038 Uiso 1 1 d R . .
C20Q C -0.0924(8) 0.3957(3) 0.6036(3) 0.039(3) Uani 1 1 d . . .
H20Q H -0.0591 0.4224 0.6098 0.047 Uiso 1 1 d R . .
C21Q C -0.2506(10) 0.3896(4) 0.6029(3) 0.059(4) Uani 1 1 d . . .
C22Q C -0.0153(7) 0.3318(3) 0.6084(3) 0.037(2) Uani 1 1 d . . .
C23Q C -0.1846(14) 0.4335(5) 0.5577(3) 0.079(5) Uani 1 1 d U . .
H23A H -0.2430 0.4495 0.5561 0.095 Uiso 1 1 d R . .
H23B H -0.1352 0.4536 0.5642 0.095 Uiso 1 1 d R . .
C24Q C 0.0353(8) 0.3787(4) 0.5607(3) 0.042(3) Uani 1 1 d . . .
H24A H 0.0896 0.3599 0.5607 0.050 Uiso 1 1 d R . .
H24B H 0.0562 0.4074 0.5674 0.050 Uiso 1 1 d R . .
C1S C 0.440(3) 0.3196(15) 0.4565(15) 0.32(3) Uiso 1 1 d D . .
H1S1 H 0.4436 0.3394 0.4368 0.486 Uiso 1 1 d R . .
H1S2 H 0.4276 0.3354 0.4782 0.486 Uiso 1 1 d R . .
H1S3 H 0.3904 0.2993 0.4524 0.486 Uiso 1 1 d R . .
N1S N 0.5338(9) 0.2975(6) 0.4543(5) 0.152(8) Uiso 1 1 d GD . .
C2S C 0.6098(12) 0.3234(4) 0.4596(4) 0.144(10) Uiso 1 1 d GD . .
H2S H 0.6020 0.3531 0.4617 0.173 Uiso 1 1 d R . .
C3S C 0.6970(10) 0.3057(5) 0.4619(4) 0.129(8) Uiso 1 1 d GD . .
H3S H 0.7489 0.3234 0.4656 0.154 Uiso 1 1 d R . .
C4S C 0.7083(9) 0.2621(5) 0.4589(4) 0.092(5) Uiso 1 1 d GD . .
C5S C 0.6324(11) 0.2363(4) 0.4535(4) 0.122(8) Uiso 1 1 d GD . .
H5S H 0.6401 0.2065 0.4514 0.146 Uiso 1 1 d R . .
C6S C 0.5451(9) 0.2539(5) 0.4512(5) 0.146(10) Uiso 1 1 d GD . .
H6S H 0.4932 0.2362 0.4475 0.175 Uiso 1 1 d R . .
C7S C 1.063(2) 0.1899(11) 0.4503(9) 0.181(14) Uiso 1 1 d D . .
H7S1 H 1.0847 0.1925 0.4260 0.272 Uiso 1 1 d R . .
H7S2 H 1.0646 0.1601 0.4573 0.272 Uiso 1 1 d R . .
H7S3 H 1.1040 0.2062 0.4657 0.272 Uiso 1 1 d R . .
N2S N 0.9660(9) 0.2066(5) 0.4564(4) 0.123(6) Uiso 1 1 d GD . .
C8S C 0.9584(8) 0.2499(4) 0.4624(4) 0.106(6) Uiso 1 1 d GD . .
H8S H 1.0121 0.2664 0.4661 0.127 Uiso 1 1 d R . .
C9S C 0.8724(10) 0.2690(4) 0.4629(4) 0.101(6) Uiso 1 1 d GD . .
H9S H 0.8672 0.2986 0.4670 0.121 Uiso 1 1 d R . .
C10S C 0.7939(8) 0.2448(5) 0.4575(4) 0.093(6) Uiso 1 1 d GD . .
C11S C 0.8014(10) 0.2015(5) 0.4516(4) 0.156(11) Uiso 1 1 d GD . .
H11S H 0.7478 0.1850 0.4479 0.188 Uiso 1 1 d R . .
C12S C 0.8875(12) 0.1824(3) 0.4510(4) 0.170(13) Uiso 1 1 d GD . .
H12S H 0.8926 0.1528 0.4469 0.204 Uiso 1 1 d R . .
Na1 Na 0.1613(8) 0.3198(3) 0.6810(3) 0.060(3) Uani 0.50 1 d P . .
Na2 Na 0.0000 0.2852(4) 0.7500 0.051(3) Uani 0.50 2 d SP . .
Na3 Na 0.2512(9) 0.2598(3) 0.6763(3) 0.061(2) Uani 0.50 1 d P . .
Na4 Na 0.0566(8) 0.1828(3) 0.6610(3) 0.062(3) Uani 0.50 1 d P . .
Na5 Na 0.1675(6) 0.6942(3) 0.8174(2) 0.0435(19) Uani 0.50 1 d P . .
Na6 Na 0.5000 0.4972(12) 0.7500 0.074(9) Uani 0.25 2 d SP . .
Na7 Na 0.3356(8) 0.3545(3) 0.7552(3) 0.065(3) Uani 0.50 1 d P . .
Na8 Na 0.3065(8) 0.3907(5) 0.6711(4) 0.092(5) Uani 0.50 1 d P E .
Na9 Na 0.4981(12) 0.5146(5) 0.6758(5) 0.104(4) Uani 0.50 1 d P E .
O2W O 0.6011(13) 0.9809(6) 0.5574(5) 0.034(4) Uiso 0.50 1 d P A 2
O3W O 0.7330(13) 0.9641(5) 0.6108(5) 0.036(4) Uiso 0.50 1 d P B 1
O4W O 0.1647(13) 0.4560(5) 0.4299(5) 0.043(4) Uiso 0.50 1 d P C 1
O5W O 0.3120(16) 0.4809(8) 0.3924(6) 0.073(6) Uiso 0.50 1 d P D 1
O6W O 0.3677(11) 0.4799(5) 0.6633(4) 0.042(3) Uiso 0.50 1 d P E 1
O7W O 0.4242(10) 0.3399(5) 0.6613(4) 0.038(3) Uiso 0.50 1 d P . .
O8W O 0.6402(16) 0.5486(7) 0.6691(6) 0.071(6) Uiso 0.50 1 d P E 1
O9W O 0.4433(11) 0.4313(6) 0.6821(4) 0.046(4) Uiso 0.50 1 d P E 1
O10W O 0.5275(17) 0.6182(9) 0.3822(6) 0.079(7) Uiso 0.50 1 d P F 2
O11W O 0.6803(15) 0.5692(7) 0.6669(5) 0.063(5) Uiso 0.50 1 d P G 2
O12W O 0.9110(13) 0.1469(6) 0.7604(4) 0.058(4) Uiso 0.50 1 d P H 1
O13W O 0.583(3) 0.2553(11) 0.7582(10) 0.060(9) Uiso 0.25 1 d P I 2
O14W O 0.3033(17) 0.3923(8) 0.5827(6) 0.079(6) Uiso 0.50 1 d P J 1
O15W O 0.270(3) 0.3828(12) 0.5165(10) 0.063(9) Uiso 0.25 1 d P K 1
O16W O 0.235(2) 0.3131(12) 0.5787(9) 0.050(8) Uiso 0.25 1 d P L 1
O17W O 0.3493(13) 0.2849(6) 0.6301(5) 0.062(5) Uiso 0.50 1 d P M 1
O18W O 0.355(2) 0.2837(12) 0.6571(9) 0.053(8) Uiso 0.25 1 d P . 2
O19W O 0.1205(19) 0.2300(9) 0.7058(7) 0.036(6) Uiso 0.25 1 d P N .
O20W O 0.483(2) 0.6010(11) 0.7041(9) 0.053(8) Uiso 0.25 1 d P E 1
O21W O 0.0271(16) 0.1416(8) 0.6488(6) 0.026(5) Uiso 0.25 1 d P N .
O22W O 0.008(2) 0.1301(9) 0.6235(7) 0.037(6) Uiso 0.25 1 d P N 2
O23W O 0.1407(18) 0.2329(8) 0.6269(7) 0.086(7) Uiso 0.50 1 d P N 1
O24W O 0.227(3) 0.2889(14) 0.5883(10) 0.064(10) Uiso 0.25 1 d P O 2
O25W O 0.146(3) 0.0045(15) 0.4934(12) 0.074(12) Uiso 0.25 1 d P . .
O26W O 1.019(4) 0.9072(17) 0.4677(14) 0.097(15) Uiso 0.25 1 d P P 2
O27W O 0.914(3) 0.9266(14) 0.4819(11) 0.078(11) Uiso 0.25 1 d P Q 1
O28W O 0.3292(15) 0.4983(7) 0.4001(6) 0.063(5) Uiso 0.50 1 d P R 2
O29W O 0.191(3) 0.4578(11) 0.4202(9) 0.040(8) Uiso 0.25 1 d P S 2
O30W O 0.469(2) 0.4330(9) 0.4010(7) 0.106(8) Uiso 0.50 1 d P . .
O31W O 0.271(3) 0.3861(15) 0.4503(11) 0.077(11) Uiso 0.25 1 d P . .
O32W O 0.2583(15) 0.1185(7) 0.6050(5) 0.071(5) Uiso 0.50 1 d P T 2
O33W O 0.2522(19) 0.1589(8) 0.6121(7) 0.034(6) Uiso 0.25 1 d P U 1
O34W O 0.678(2) 0.9907(12) 0.4960(10) 0.057(9) Uiso 0.25 1 d P V 1
O35W O 0.5833(12) 0.4548(5) 0.6898(5) 0.053(4) Uiso 0.50 1 d P E 1
O36W O 0.6469(16) 0.9417(8) 0.4937(7) 0.087(7) Uiso 0.50 1 d P W 2
O37W O 0.399(2) 0.5760(9) 0.6788(7) 0.035(6) Uiso 0.25 1 d P E 3
O38W O 0.3891(9) 0.5511(4) 0.6310(3) 0.035(3) Uiso 0.50 1 d P E 1
O39W O 0.260(2) 0.2007(11) 0.5959(10) 0.049(8) Uiso 0.25 1 d P X 2
O40W O 0.4080(17) 0.5061(8) 0.6780(6) 0.083(6) Uiso 0.50 1 d P E 2
O41W O 0.4546(18) 0.5750(8) 0.6866(6) 0.026(5) Uiso 0.25 1 d P E 2
O42W O 0.4960(15) 0.3576(7) 0.7053(5) 0.066(5) Uiso 0.50 1 d P . 1
O43W O 0.2905(14) 0.2338(7) 0.6295(5) 0.068(5) Uiso 0.50 1 d P . 1
O44W O 0.258(3) 0.2095(12) 0.4846(9) 0.061(9) Uiso 0.25 1 d P Y 1
O45W O 0.379(2) 0.5321(10) 0.6041(8) 0.041(7) Uiso 0.25 1 d P Z 2
O46W O 0.3602(15) 0.3014(7) 0.7117(5) 0.072(5) Uiso 0.50 1 d P . .
O47W O 0.643(4) 0.9797(15) 0.5680(12) 0.073(12) Uiso 0.25 1 d P A 1
O48W O 0.600(3) 0.9911(12) 0.5477(10) 0.042(10) Uiso 0.25 1 d P B 3
O49W O 0.363(3) 0.5059(12) 0.5779(10) 0.061(9) Uiso 0.25 1 d P C 1
O50W O 0.4210(16) 0.4115(8) 0.6826(6) 0.073(6) Uiso 0.50 1 d P E 2
O51W O 0.572(2) 0.4559(10) 0.6627(9) 0.048(7) Uiso 0.25 1 d P E 2
O52W O 0.501(2) 0.3842(10) 0.7068(8) 0.043(7) Uiso 0.25 1 d P . 2
O53W O 0.1376(14) 0.2376(7) 0.6516(6) 0.068(5) Uiso 0.50 1 d P N 2
O54W O -0.014(2) 0.2023(9) 0.7198(7) 0.039(6) Uiso 0.25 1 d P N .
O55W O 0.285(4) 0.3717(18) 0.5947(14) 0.089(14) Uiso 0.25 1 d P E 2
O56W O 0.5204(16) 0.5996(8) 0.3752(6) 0.019(5) Uiso 0.25 1 d P D 1
O57W O 0.712(2) 0.9657(10) 0.6022(9) 0.033(8) Uiso 0.25 1 d P E 2
O58W O 0.473(5) 0.538(2) 0.4145(17) 0.12(2) Uiso 0.25 1 d P . .
O59W O 0.830(2) 0.1674(10) 0.7501(9) 0.048(7) Uiso 0.25 1 d P F 2
O60W O 0.044(5) 0.912(2) 0.5319(18) 0.13(2) Uiso 0.25 1 d P . .
O61W O 0.271(2) 0.2050(10) 0.5781(9) 0.045(8) Uiso 0.25 1 d P G 1
O62W O 0.305(5) 0.231(2) 0.4715(18) 0.12(2) Uiso 0.25 1 d P H 2
O63W O 0.318(7) 0.236(3) 0.525(2) 0.18(3) Uiso 0.25 1 d P . .
O64W O 0.5733(6) 0.5307(3) 0.7056(2) 0.058(2) Uiso 1 1 d . E 2
O65W O 0.5000 0.2333(7) 0.7500 0.108(6) Uiso 1 2 d S I 1
O66W O 0.1721(12) 0.1518(5) 0.6730(4) 0.051(4) Uiso 0.50 1 d P . .

loop_
_atom_site_aniso_label
_atom_site_aniso_U_11
_atom_site_aniso_U_22
_atom_site_aniso_U_33
_atom_site_aniso_U_23
_atom_site_aniso_U_13
_atom_site_aniso_U_12
V1 0.0324(8) 0.0138(7) 0.0251(7) -0.0008(6) 0.0016(7) -0.0052(6)
V2 0.0287(8) 0.0178(7) 0.0229(7) 0.0005(6) 0.0018(6) -0.0031(6)
V3 0.0236(7) 0.0254(8) 0.0309(7) 0.0037(7) 0.0020(7) -0.0053(6)
V4 0.0257(7) 0.0169(7) 0.0289(7) 0.0026(6) 0.0066(6) -0.0031(6)
V5 0.0237(7) 0.0180(7) 0.0331(8) 0.0022(6) 0.0000(7) 0.0007(6)
V6 0.0294(8) 0.0150(7) 0.0254(7) 0.0022(6) 0.0004(7) 0.0032(6)
V7 0.0275(7) 0.0125(7) 0.0245(7) -0.0021(5) 0.0024(6) 0.0017(5)
V8 0.0345(8) 0.0198(6) 0.0242(7) -0.0006(6) 0.0028(7) -0.0001(6)
V9 0.0258(7) 0.0190(7) 0.0258(7) -0.0043(6) -0.0004(6) 0.0012(6)
O1W 0.077(8) 0.063(7) 0.056(7) 0.000 -0.001(8) 0.000
O1 0.040(4) 0.012(3) 0.026(3) -0.002(2) 0.002(3) -0.004(3)
O2 0.054(4) 0.025(3) 0.036(4) -0.001(3) 0.004(3) -0.015(3)
O3 0.048(4) 0.022(3) 0.024(3) -0.003(3) -0.003(3) -0.003(3)
O4 0.034(4) 0.023(3) 0.022(3) 0.001(2) 0.005(3) -0.005(3)
O5 0.028(3) 0.014(3) 0.028(3) 0.000(2) 0.001(3) -0.005(2)
O6 0.032(4) 0.030(4) 0.051(4) -0.001(3) 0.009(3) -0.010(3)
O7 0.032(4) 0.019(3) 0.028(3) 0.004(2) 0.004(3) -0.004(2)
O8 0.029(4) 0.033(4) 0.056(5) 0.008(3) 0.005(3) -0.003(3)
O10 0.035(4) 0.018(3) 0.030(3) 0.002(2) 0.004(3) -0.001(3)
O11 0.022(3) 0.022(3) 0.033(3) 0.002(2) 0.001(3) 0.001(3)
O12 0.023(3) 0.030(3) 0.026(3) 0.000(3) 0.002(3) 0.003(3)
O13 0.034(4) 0.027(3) 0.032(3) 0.003(3) 0.004(3) 0.003(3)
O14 0.036(4) 0.024(3) 0.030(3) 0.004(3) 0.011(3) -0.004(3)
O15 0.020(3) 0.026(3) 0.029(3) -0.001(3) -0.001(2) -0.005(2)
O16 0.030(3) 0.024(3) 0.034(3) -0.003(3) -0.002(3) 0.000(3)
O17 0.051(5) 0.031(3) 0.038(4) -0.009(3) 0.000(3) 0.000(3)
O18 0.037(4) 0.007(3) 0.032(3) 0.005(2) 0.001(3) 0.007(2)
O19 0.025(3) 0.020(3) 0.029(3) -0.005(2) 0.003(3) 0.003(2)
O20 0.026(3) 0.011(3) 0.025(3) 0.008(2) 0.003(2) 0.008(2)
O21 0.038(4) 0.032(4) 0.035(3) 0.002(3) 0.008(3) -0.003(3)
O1Q 0.080(6) 0.065(7) 0.043(4) 0.006(4) 0.001(5) 0.014(6)
O2Q 0.105(9) 0.097(9) 0.041(5) -0.001(5) 0.011(6) 0.026(7)
O3Q 0.053(5) 0.054(5) 0.045(4) -0.002(4) 0.007(4) -0.012(4)
O4Q 0.072(6) 0.054(5) 0.049(5) -0.010(4) 0.013(5) -0.015(5)
O5Q 0.035(4) 0.049(5) 0.078(6) -0.024(4) 0.002(4) -0.005(4)
O6Q 0.043(4) 0.039(4) 0.065(5) -0.009(4) 0.012(4) -0.004(4)
O7Q 0.071(6) 0.059(6) 0.068(6) -0.032(5) -0.020(5) 0.034(5)
O8Q 0.033(4) 0.039(4) 0.054(4) -0.005(3) 0.002(3) 0.005(3)
N1Q 0.056(6) 0.048(5) 0.028(4) -0.003(4) -0.010(4) -0.001(5)
N2Q 0.077(7) 0.032(5) 0.040(5) 0.000(4) -0.008(5) 0.003(5)
N3Q 0.088(9) 0.063(7) 0.037(5) -0.017(5) -0.016(6) 0.039(6)
N4Q 0.065(7) 0.041(5) 0.023(4) -0.002(4) 0.003(4) 0.002(4)
N5Q 0.065(6) 0.039(5) 0.027(4) 0.001(4) -0.001(4) -0.015(4)
N6Q 0.060(6) 0.045(5) 0.027(4) -0.010(4) 0.012(4) -0.015(5)
N7Q 0.054(6) 0.029(4) 0.028(4) -0.005(3) -0.004(4) 0.001(4)
N8Q 0.057(6) 0.035(5) 0.030(4) -0.004(4) 0.005(4) -0.014(4)
N9Q 0.048(6) 0.035(5) 0.052(6) -0.015(4) 0.010(4) -0.001(4)
N10Q 0.036(5) 0.032(5) 0.068(6) -0.023(5) -0.004(4) 0.002(4)
N11Q 0.042(5) 0.028(4) 0.046(5) -0.011(4) 0.013(4) -0.010(4)
N12Q 0.037(5) 0.023(4) 0.047(5) -0.002(4) 0.009(4) -0.013(3)
N13Q 0.034(5) 0.026(4) 0.055(5) -0.014(4) 0.000(4) 0.001(4)
N14Q 0.085(8) 0.050(6) 0.035(5) -0.012(4) -0.005(5) 0.024(6)
N15Q 0.041(5) 0.023(4) 0.035(4) -0.009(3) 0.001(4) -0.003(4)
N16Q 0.036(5) 0.056(6) 0.028(4) -0.006(4) -0.004(4) -0.002(4)
C1Q 0.110(12) 0.020(5) 0.047(7) -0.013(5) -0.015(7) 0.004(6)
C2Q 0.086(9) 0.025(5) 0.038(6) 0.001(4) -0.019(6) -0.014(6)
C3Q 0.071(8) 0.055(9) 0.030(5) -0.007(5) 0.014(6) -0.004(7)
C4Q 0.088(10) 0.035(7) 0.041(7) 0.002(5) 0.009(7) 0.024(7)
C5Q 0.072(8) 0.056(8) 0.027(5) 0.005(5) 0.009(5) -0.011(6)
C6Q 0.085(10) 0.032(6) 0.031(5) 0.001(4) -0.005(6) 0.005(6)
C7Q 0.045(6) 0.038(6) 0.033(5) 0.010(4) 0.009(5) -0.025(5)
C8Q 0.051(7) 0.038(6) 0.036(6) 0.008(5) 0.001(5) -0.008(5)
C9Q 0.051(6) 0.030(5) 0.035(5) 0.000(4) 0.007(5) -0.005(5)
C10Q 0.065(8) 0.033(6) 0.033(5) 0.012(4) 0.007(5) -0.018(5)
C11Q 0.053(7) 0.041(6) 0.047(6) -0.005(5) 0.018(5) -0.026(5)
C12Q 0.044(6) 0.053(7) 0.037(6) 0.002(5) 0.001(5) -0.007(5)
C13Q 0.032(5) 0.043(6) 0.045(6) -0.015(5) 0.007(4) -0.010(5)
C14Q 0.032(5) 0.041(6) 0.049(6) -0.021(5) 0.002(5) 0.002(4)
C15Q 0.035(6) 0.035(6) 0.057(7) -0.021(5) 0.005(5) -0.010(5)
C16Q 0.044(6) 0.032(6) 0.035(5) 0.004(4) 0.010(5) 0.005(5)
C17Q 0.024(5) 0.025(5) 0.100(10) -0.013(6) 0.007(6) 0.002(4)
C18Q 0.025(5) 0.029(5) 0.044(5) 0.013(4) -0.003(4) 0.004(4)
C19Q 0.038(5) 0.021(5) 0.036(5) -0.009(4) 0.004(4) -0.007(4)
C20Q 0.063(7) 0.017(5) 0.037(5) -0.006(4) -0.016(5) -0.009(5)
C21Q 0.063(8) 0.060(8) 0.054(7) -0.037(6) -0.025(7) 0.032(7)
C22Q 0.031(5) 0.037(6) 0.042(6) -0.010(5) -0.005(4) -0.003(4)
C23Q 0.124(13) 0.074(10) 0.040(7) -0.004(6) -0.008(8) 0.042(10)
C24Q 0.049(6) 0.036(6) 0.041(6) 0.001(5) -0.004(5) -0.006(5)
Na1 0.064(6) 0.036(5) 0.080(7) 0.000(5) 0.000(6) 0.006(4)
Na2 0.079(9) 0.028(6) 0.046(7) 0.000 -0.006(7) 0.000
Na3 0.068(6) 0.039(4) 0.077(6) 0.007(5) 0.016(6) 0.013(4)
Na4 0.064(6) 0.041(5) 0.080(7) -0.003(5) -0.010(5) -0.002(5)
Na5 0.052(5) 0.043(5) 0.035(4) -0.005(4) -0.001(4) -0.014(4)
Na6 0.035(13) 0.10(3) 0.09(2) 0.000 -0.005(18) 0.000
Na7 0.058(6) 0.049(6) 0.088(8) 0.009(5) 0.008(6) 0.003(5)
Na8 0.045(6) 0.131(12) 0.099(9) -0.061(9) -0.005(6) 0.029(7)
Na9 0.079(8) 0.091(10) 0.140(13) 0.000(9) 0.010(11) 0.007(8)

loop_
_atom_type_symbol
_atom_type_description
_atom_type_scat_dispersion_real
_atom_type_scat_dispersion_imag
_atom_type_scat_source
C C 0.0033 0.0016 'International Tables Vol C Tables 4.2.6.8 and 6.1.1.4'
H H 0.0000 0.0000 'International Tables Vol C Tables 4.2.6.8 and 6.1.1.4'
N N 0.0061 0.0033 'International Tables Vol C Tables 4.2.6.8 and 6.1.1.4'
O O 0.0106 0.0060 'International Tables Vol C Tables 4.2.6.8 and 6.1.1.4'
Na Na 0.0362 0.0249 'International Tables Vol C Tables 4.2.6.8 and 6.1.1.4'
V V 0.3005 0.5294 'International Tables Vol C Tables 4.2.6.8 and 6.1.1.4'

loop_
_geom_angle_atom_site_label_1
_geom_angle_atom_site_label_2
_geom_angle_atom_site_label_3
_geom_angle
_geom_angle_site_symmetry_1
_geom_angle_site_symmetry_3
O2 V1 O1 109.9(3) . .
O2 V1 O4 108.8(3) . .
O1 V1 O4 140.7(3) . .
O2 V1 O5 110.9(3) . .
O1 V1 O5 91.2(3) . .
O4 V1 O5 80.7(2) . .
O2 V1 O1 109.9(3) . 2_556
O1 V1 O1 82.4(3) . 2_556
O4 V1 O1 78.8(3) . 2_556
O5 V1 O1 138.3(2) . 2_556
O2 V1 V1 112.3(3) . 2_556
O1 V1 V1 41.71(19) . 2_556
O4 V1 V1 115.2(2) . 2_556
O5 V1 V1 124.4(2) . 2_556
O1 V1 V1 41.2(2) 2_556 2_556
O2 V1 V3 112.6(3) . .
O1 V1 V3 123.88(18) . .
O4 V1 V3 41.08(18) . .
O5 V1 V3 39.96(18) . .
O1 V1 V3 114.11(18) 2_556 .
V1 V1 V3 134.49(4) 2_556 .
O2 V1 V2 114.9(3) . .
O1 V1 V2 114.68(19) . .
O4 V1 V2 39.67(19) . .
O5 V1 V2 112.82(18) . .
O1 V1 V2 39.13(19) 2_556 .
V1 V1 V2 77.68(6) 2_556 .
V3 V1 V2 77.53(6) . .
O3 V2 O20 107.0(3) . 2_556
O3 V2 O1 106.5(3) . 2_556
O20 V2 O1 89.3(3) 2_556 2_556
O3 V2 O18 108.5(3) . 2_556
O20 V2 O18 81.0(3) 2_556 2_556
O1 V2 O18 145.0(3) 2_556 2_556
O3 V2 O4 108.4(3) . .
O20 V2 O4 144.6(3) 2_556 .
O1 V2 O4 78.8(3) 2_556 .
O18 V2 O4 89.8(3) 2_556 .
O3 V2 V8 108.5(2) . 2_556
O20 V2 V8 40.62(18) 2_556 2_556
O1 V2 V8 125.2(2) 2_556 2_556
O18 V2 V8 40.92(19) 2_556 2_556
O4 V2 V8 125.73(19) . 2_556
O3 V2 V1 112.3(2) . .
O20 V2 V1 121.65(19) 2_556 .
O1 V2 V1 39.4(2) 2_556 .
O18 V2 V1 122.24(19) 2_556 .
O4 V2 V1 39.41(19) . .
V8 V2 V1 139.26(7) 2_556 .
O6 V3 O5 110.4(3) . .
O6 V3 O19 109.7(3) . 2_556
O5 V3 O19 139.3(3) . 2_556
O6 V3 O4 108.0(3) . .
O5 V3 O4 81.6(3) . .
O19 V3 O4 93.0(3) 2_556 .
O6 V3 O7 109.3(3) . .
O5 V3 O7 79.6(3) . .
O19 V3 O7 80.6(2) 2_556 .
O4 V3 O7 142.1(3) . .
O6 V3 V1 111.8(2) . .
O5 V3 V1 40.91(18) . .
O19 V3 V1 125.4(2) 2_556 .
O4 V3 V1 41.02(19) . .
O7 V3 V1 115.9(2) . .
O6 V3 V5 113.2(2) . .
O5 V3 V5 113.78(19) . .
O19 V3 V5 40.53(19) 2_556 .
O4 V3 V5 125.56(19) . .
O7 V3 V5 40.25(17) . .
V1 V3 V5 134.47(7) . .
O6 V3 V4 115.0(3) . .
O5 V3 V4 39.44(18) . .
O19 V3 V4 113.8(2) 2_556 .
O4 V3 V4 115.2(2) . .
O7 V3 V4 40.15(19) . .
V1 V3 V4 78.07(6) . .
V5 V3 V4 77.22(5) . .
O21 V4 O5 108.5(3) . .
O21 V4 O20 108.3(3) . .
O5 V4 O20 89.1(3) . .
O21 V4 O7 107.3(3) . .
O5 V4 O7 79.4(3) . .
O20 V4 O7 144.4(3) . .
O21 V4 O14 105.0(3) . .
O5 V4 O14 146.5(3) . .
O20 V4 O14 80.6(3) . .
O7 V4 O14 90.6(3) . .
O21 V4 V8 109.1(3) . .
O5 V4 V8 123.9(2) . .
O20 V4 V8 39.79(18) . .
O7 V4 V8 125.18(19) . .
O14 V4 V8 41.0(2) . .
O21 V4 V3 112.3(3) . .
O5 V4 V3 38.60(19) . .
O20 V4 V3 121.18(18) . .
O7 V4 V3 40.81(18) . .
O14 V4 V3 124.9(2) . .
V8 V4 V3 138.60(7) . .
O8 V5 O12 107.0(3) . .
O8 V5 O7 108.4(3) . .
O12 V5 O7 92.8(3) . .
O8 V5 O10 110.8(3) . .
O12 V5 O10 80.6(3) . .
O7 V5 O10 140.5(3) . .
O8 V5 O19 110.8(3) . 2_556
O12 V5 O19 141.5(3) . 2_556
O7 V5 O19 81.9(2) . 2_556
O10 V5 O19 79.8(3) . 2_556
O8 V5 V6 112.1(2) . .
O12 V5 V6 41.15(19) . .
O7 V5 V6 125.4(2) . .
O10 V5 V6 39.66(19) . .
O19 V5 V6 114.57(19) 2_556 .
O8 V5 V3 113.6(2) . .
O12 V5 V3 125.8(2) . .
O7 V5 V3 41.52(19) . .
O10 V5 V3 114.49(19) . .
O19 V5 V3 40.56(17) 2_556 .
V6 V5 V3 133.85(7) . .
O8 V5 V9 116.6(3) . 2_556
O12 V5 V9 114.51(19) . 2_556
O7 V5 V9 114.8(2) . 2_556
O10 V5 V9 40.02(18) . 2_556
O19 V5 V9 39.79(18) 2_556 2_556
V6 V5 V9 77.09(5) . 2_556
V3 V5 V9 77.24(5) . 2_556
O9 V6 O11 110.0(3) . 2_556
O9 V6 O10 110.8(3) . .
O11 V6 O10 138.5(3) 2_556 .
O9 V6 O11 109.7(3) . .
O11 V6 O11 80.8(3) 2_556 .
O10 V6 O11 92.2(3) . .
O9 V6 O12 109.1(3) . .
O11 V6 O12 79.9(3) 2_556 .
O10 V6 O12 80.3(3) . .
O11 V6 O12 140.6(3) . .
O9 V6 V6 111.5(2) . 2_556
O11 V6 V6 40.84(19) 2_556 2_556
O10 V6 V6 124.8(2) . 2_556
O11 V6 V6 40.48(19) . 2_556
O12 V6 V6 116.2(2) . 2_556
O9 V6 V5 113.5(2) . .
O11 V6 V5 113.85(19) 2_556 .
O10 V6 V5 40.40(19) . .
O11 V6 V5 124.38(19) . .
O12 V6 V5 40.13(19) . .
V6 V6 V5 134.45(4) 2_556 .
O9 V6 V7 114.7(2) . .
O11 V6 V7 40.01(19) 2_556 .
O10 V6 V7 112.96(19) . .
O11 V6 V7 114.32(19) . .
O12 V6 V7 39.89(19) . .
V6 V6 V7 78.55(7) 2_556 .
V5 V6 V7 76.77(5) . .
O13 V7 O15 109.1(3) . .
O13 V7 O12 107.3(3) . .
O15 V7 O12 143.6(3) . .
O13 V7 O11 108.1(3) . 2_556
O15 V7 O11 89.0(3) . 2_556
O12 V7 O11 78.9(3) . 2_556
O13 V7 O14 106.0(3) . .
O15 V7 O14 79.5(3) . .
O12 V7 O14 91.6(3) . .
O11 V7 O14 145.9(3) 2_556 .
O13 V7 V8 109.7(2) . .
O15 V7 V8 38.88(18) . .
O12 V7 V8 125.8(2) . .
O11 V7 V8 123.09(19) 2_556 .
O14 V7 V8 40.8(2) . .
O13 V7 V6 112.1(2) . .
O15 V7 V6 120.71(19) . .
O12 V7 V6 40.28(19) . .
O11 V7 V6 38.61(19) 2_556 .
O14 V7 V6 125.0(2) . .
V8 V7 V6 138.18(6) . .
O17 V8 O15 114.4(3) . .
O17 V8 O20 113.1(3) . .
O15 V8 O20 132.5(2) . .
O17 V8 O18 109.6(3) . .
O15 V8 O18 82.7(3) . .
O20 V8 O18 81.7(3) . .
O17 V8 O14 111.6(3) . .
O15 V8 O14 81.3(3) . .
O20 V8 O14 81.7(3) . .
O18 V8 O14 138.8(3) . .
O17 V8 V2 113.5(3) . 2_556
O15 V8 V2 115.3(2) . 2_556
O20 V8 V2 40.91(17) . 2_556
O18 V8 V2 41.38(19) . 2_556
O14 V8 V2 116.9(2) . 2_556
O17 V8 V9 114.7(3) . .
O15 V8 V9 41.66(19) . .
O20 V8 V9 114.56(18) . .
O18 V8 V9 41.53(18) . .
O14 V8 V9 117.07(19) . .
V2 V8 V9 79.69(6) 2_556 .
O17 V8 V4 117.1(3) . .
O15 V8 V4 112.83(19) . .
O20 V8 V4 40.59(17) . .
O18 V8 V4 115.5(2) . .
O14 V8 V4 41.3(2) . .
V2 V8 V4 79.16(6) 2_556 .
V9 V8 V4 128.21(6) . .
O17 V8 V7 117.5(3) . .
O15 V8 V7 40.01(19) . .
O20 V8 V7 113.66(18) . .
O18 V8 V7 116.06(18) . .
O14 V8 V7 41.60(19) . .
V2 V8 V7 128.99(6) 2_556 .
V9 V8 V7 79.38(6) . .
V4 V8 V7 78.42(6) . .
O16 V9 O18 108.0(3) . .
O16 V9 O15 108.0(3) . .
O18 V9 O15 80.6(3) . .
O16 V9 O19 107.3(3) . .
O18 V9 O19 89.8(3) . .
O15 V9 O19 144.7(3) . .
O16 V9 O10 106.3(3) . 2_556
O18 V9 O10 145.7(3) . 2_556
O15 V9 O10 90.1(3) . 2_556
O19 V9 O10 79.0(3) . 2_556
O16 V9 V8 108.9(2) . .
O18 V9 V8 40.93(18) . .
O15 V9 V8 40.14(18) . .
O19 V9 V8 125.73(19) . .
O10 V9 V8 125.7(2) 2_556 .
O16 V9 V5 110.9(2) . 2_556
O18 V9 V5 122.86(19) . 2_556
O15 V9 V5 122.63(19) . 2_556
O19 V9 V5 39.49(18) . 2_556
O10 V9 V5 39.53(18) 2_556 2_556
V8 V9 V5 140.15(7) . 2_556
V1 O1 V2 147.5(3) . 2_556
V1 O1 V1 97.1(3) . 2_556
V2 O1 V1 101.4(3) 2_556 2_556
V1 O2 Na5 105.1(3) . .
V2 O3 Na5 109.4(3) . .
V1 O4 V3 97.9(3) . .
V1 O4 V2 100.9(3) . .
V3 O4 V2 145.0(3) . .
V3 O5 V4 102.0(3) . .
V3 O5 V1 99.1(3) . .
V4 O5 V1 147.4(4) . .
V5 O7 V4 145.8(4) . .
V5 O7 V3 98.2(3) . .
V4 O7 V3 99.0(3) . .
V5 O8 Na7 108.5(4) . .
V5 O8 Na6 117.6(7) . .
Na7 O8 Na6 128.6(7) . .
V6 O9 Na7 107.4(3) . .
V6 O9 Na2 112.6(3) . .
Na7 O9 Na2 140.0(4) . .
V6 O9 Na1 108.0(4) . .
Na7 O9 Na1 87.4(4) . .
Na2 O9 Na1 80.2(3) . .
V6 O10 V5 99.9(3) . .
V6 O10 V9 146.4(4) . 2_556
V5 O10 V9 100.5(3) . 2_556
V6 O11 V6 98.7(3) 2_556 .
V6 O11 V7 101.4(3) 2_556 2_556
V6 O11 V7 148.0(3) . 2_556
V5 O12 V7 144.8(4) . .
V5 O12 V6 98.7(3) . .
V7 O12 V6 99.8(3) . .
V5 O12 Na8 97.3(3) . .
V7 O12 Na8 98.1(3) . .
V6 O12 Na8 121.7(5) . .
V7 O13 Na1 109.4(4) . .
V8 O14 V4 97.7(3) . .
V8 O14 V7 97.6(3) . .
V4 O14 V7 142.4(4) . .
V8 O15 V7 101.1(3) . .
V8 O15 V9 98.2(3) . .
V7 O15 V9 148.7(3) . .
V8 O18 V2 97.7(3) . 2_556
V8 O18 V9 97.5(3) . .
V2 O18 V9 147.2(4) 2_556 .
V5 O19 V3 98.9(3) 2_556 2_556
V5 O19 V9 100.7(3) 2_556 .
V3 O19 V9 144.9(4) 2_556 .
V8 O20 V2 98.5(3) . 2_556
V8 O20 V4 99.6(3) . .
V2 O20 V4 149.1(3) 2_556 .
C16Q O6Q Na4 138.1(9) . .
C3Q N1Q C24Q 123.0(11) . 7_456
C3Q N1Q C1Q 111.6(10) . .
C24Q N1Q C1Q 121.0(9) 7_456 .
C3Q N2Q C5Q 121.7(11) . .
C3Q N2Q C2Q 110.1(9) . .
C5Q N2Q C2Q 122.0(10) . .
C4Q N3Q C23Q 121.8(13) . 7_456
C4Q N3Q C1Q 111.2(11) . .
C23Q N3Q C1Q 121.5(13) 7_456 .
C4Q N4Q C6Q 121.6(11) . .
C4Q N4Q C2Q 111.9(10) . .
C6Q N4Q C2Q 123.4(10) . .
C9Q N5Q C5Q 120.8(11) . .
C9Q N5Q C7Q 111.1(9) . .
C5Q N5Q C7Q 120.8(10) . .
C9Q N6Q C11Q 124.3(11) . .
C9Q N6Q C8Q 112.6(9) . .
C11Q N6Q C8Q 120.6(10) . .
C10Q N7Q C7Q 110.5(8) . .
C10Q N7Q C6Q 120.1(10) . .
C7Q N7Q C6Q 120.2(10) . .
C10Q N8Q C8Q 111.5(9) . .
C10Q N8Q C12Q 124.2(11) . .
C8Q N8Q C12Q 119.7(9) . .
C15Q N9Q C13Q 113.3(9) . .
C15Q N9Q C11Q 120.9(11) . .
C13Q N9Q C11Q 124.4(10) . .
C15Q N10Q C17Q 122.9(10) . .
C15Q N10Q C14Q 112.7(10) . .
C17Q N10Q C14Q 122.6(9) . .
C16Q N11Q C13Q 112.7(8) . .
C16Q N11Q C12Q 124.4(9) . .
C13Q N11Q C12Q 121.9(9) . .
C16Q N12Q C14Q 112.6(8) . .
C16Q N12Q C18Q 120.8(9) . .
C14Q N12Q C18Q 125.2(8) . .
C21Q N13Q C19Q 111.5(11) . .
C21Q N13Q C17Q 124.2(10) . .
C19Q N13Q C17Q 119.0(9) . .
C21Q N14Q C23Q 122.4(14) . .
C21Q N14Q C20Q 113.1(10) . .
C23Q N14Q C20Q 122.3(14) . .
C22Q N15Q C19Q 113.5(9) . .
C22Q N15Q C18Q 123.3(9) . .
C19Q N15Q C18Q 121.3(8) . .
C22Q N16Q C20Q 111.0(8) . .
C22Q N16Q C24Q 122.2(9) . .
C20Q N16Q C24Q 119.7(9) . .
N1Q C1Q N3Q 111.5(11) . .
N1Q C1Q C2Q 102.7(9) . .
N3Q C1Q C2Q 103.2(11) . .
N2Q C2Q N4Q 114.1(9) . .
N2Q C2Q C1Q 104.8(9) . .
N4Q C2Q C1Q 102.4(11) . .
O1Q C3Q N1Q 125.7(12) . .
O1Q C3Q N2Q 124.4(11) . .
N1Q C3Q N2Q 109.9(11) . .
O2Q C4Q N3Q 126.4(13) . .
O2Q C4Q N4Q 123.1(13) . .
N3Q C4Q N4Q 110.4(13) . .
N5Q C5Q N2Q 112.7(11) . .
N4Q C6Q N7Q 114.2(9) . .
N5Q C7Q N7Q 113.6(8) . .
N5Q C7Q C8Q 105.3(9) . .
N7Q C7Q C8Q 103.1(8) . .
N8Q C8Q N6Q 115.2(9) . .
N8Q C8Q C7Q 103.9(9) . .
N6Q C8Q C7Q 101.8(9) . .
O3Q C9Q N6Q 125.7(10) . .
O3Q C9Q N5Q 126.5(11) . .
N6Q C9Q N5Q 107.8(10) . .
O4Q C10Q N8Q 126.3(11) . .
O4Q C10Q N7Q 124.2(11) . .
N8Q C10Q N7Q 109.3(11) . .
N9Q C11Q N6Q 111.9(9) . .
N8Q C12Q N11Q 112.9(10) . .
N11Q C13Q N9Q 114.8(9) . .
N11Q C13Q C14Q 102.9(7) . .
N9Q C13Q C14Q 102.2(9) . .
N12Q C14Q N10Q 114.3(10) . .
N12Q C14Q C13Q 103.4(8) . .
N10Q C14Q C13Q 103.1(8) . .
O5Q C15Q N9Q 125.0(10) . .
O5Q C15Q N10Q 126.7(11) . .
N9Q C15Q N10Q 108.3(11) . .
O6Q C16Q N11Q 126.2(10) . .
O6Q C16Q N12Q 125.5(10) . .
N11Q C16Q N12Q 108.2(9) . .
N10Q C17Q N13Q 112.6(9) . .
N12Q C18Q N15Q 111.2(8) . .
N15Q C19Q N13Q 115.8(8) . .
N15Q C19Q C20Q 102.9(8) . .
N13Q C19Q C20Q 102.6(9) . .
N14Q C20Q N16Q 115.4(8) . .
N14Q C20Q C19Q 102.3(10) . .
N16Q C20Q C19Q 101.8(8) . .
O7Q C21Q N14Q 126.8(14) . .
O7Q C21Q N13Q 123.6(16) . .
N14Q C21Q N13Q 109.6(11) . .
O8Q C22Q N16Q 124.2(10) . .
O8Q C22Q N15Q 126.3(10) . .
N16Q C22Q N15Q 109.4(9) . .
N14Q C23Q N3Q 113.9(12) . 7_456
N1Q C24Q N16Q 112.8(10) 7_456 .
C2S N1S C6S 120.0 . .
C2S N1S C1S 115(2) . .
C6S N1S C1S 124(2) . .
N1S C2S C3S 120.0 . .
C4S C3S C2S 120.0 . .
C10S C4S C5S 119.0(13) . .
C10S C4S C3S 120.7(13) . .
C5S C4S C3S 120.0 . .
C4S C5S C6S 120.0 . .
C5S C6S N1S 120.0 . .
C8S N2S C12S 120.0 . .
C8S N2S C7S 115.9(16) . .
C12S N2S C7S 123.3(16) . .
N2S C8S C9S 120.0 . .
C8S C9S C10S 120.0 . .
C4S C10S C11S 118.3(13) . .
C4S C10S C9S 121.6(13) . .
C11S C10S C9S 120.0 . .
C10S C11S C12S 120.0 . .
C11S C12S N2S 120.0 . .
Na3 Na1 O53W 44.8(6) . .
Na3 Na1 O9 112.8(5) . .
O53W Na1 O9 130.0(6) . .
Na3 Na1 O13 148.4(6) . .
O53W Na1 O13 123.9(6) . .
O9 Na1 O13 95.7(3) . .
Na3 Na1 Na8 101.3(5) . .
O53W Na1 Na8 133.7(6) . .
O9 Na1 Na8 87.9(4) . .
O13 Na1 Na8 65.1(4) . .
Na3 Na1 Na2 100.0(4) . .
O53W Na1 Na2 86.2(5) . .
O9 Na1 Na2 49.6(2) . .
O13 Na1 Na2 109.1(4) . .
Na8 Na1 Na2 137.3(4) . .
Na3 Na1 Na7 85.4(5) . .
O53W Na1 Na7 127.7(6) . .
O9 Na1 Na7 45.9(3) . .
O13 Na1 Na7 106.8(3) . .
Na8 Na1 Na7 56.7(4) . .
Na2 Na1 Na7 88.8(3) . .
O9 Na2 O9 91.8(4) 2_556 .
O9 Na2 O54W 124.8(6) 2_556 .
O9 Na2 O54W 134.3(6) . .
O9 Na2 O54W 134.3(6) 2_556 2_556
O9 Na2 O54W 124.8(6) . 2_556
O54W Na2 O54W 48.3(11) . 2_556
O9 Na2 O19W 144.0(6) 2_556 .
O9 Na2 O19W 90.0(6) . .
O54W Na2 O19W 44.4(8) . .
O54W Na2 O19W 69.7(8) 2_556 .
O9 Na2 O19W 90.0(6) 2_556 2_556
O9 Na2 O19W 144.0(6) . 2_556
O54W Na2 O19W 69.7(8) . 2_556
O54W Na2 O19W 44.4(8) 2_556 2_556
O19W Na2 O19W 108.9(11) . 2_556
O9 Na2 Na1 103.3(3) 2_556 .
O9 Na2 Na1 50.1(2) . .
O54W Na2 Na1 91.7(6) . .
O54W Na2 Na1 120.7(6) 2_556 .
O19W Na2 Na1 52.9(6) . .
O19W Na2 Na1 161.3(7) 2_556 .
O9 Na2 Na1 50.1(2) 2_556 2_556
O9 Na2 Na1 103.3(3) . 2_556
O54W Na2 Na1 120.7(6) . 2_556
O54W Na2 Na1 91.7(6) 2_556 2_556
O19W Na2 Na1 161.3(7) . 2_556
O19W Na2 Na1 52.9(6) 2_556 2_556
Na1 Na2 Na1 145.5(4) . 2_556
O18W Na3 O53W 128.7(13) . .
O18W Na3 O43W 65.5(13) . .
O53W Na3 O43W 71.6(9) . .
O18W Na3 Na1 99.3(12) . .
O53W Na3 Na1 81.8(8) . .
O43W Na3 Na1 123.8(8) . .
O18W Na3 Na5 89.3(12) . 4_546
O53W Na3 Na5 98.6(8) . 4_546
O43W Na3 Na5 66.5(7) . 4_546
Na1 Na3 Na5 168.7(6) . 4_546
O18W Na3 O19W 175.6(15) . .
O53W Na3 O19W 55.7(10) . .
O43W Na3 O19W 118.3(10) . .
Na1 Na3 O19W 80.5(8) . .
Na5 Na3 O19W 90.3(8) 4_546 .
O18W Na3 O17W 23.7(12) . .
O53W Na3 O17W 105.0(9) . .
O43W Na3 O17W 47.6(8) . .
Na1 Na3 O17W 97.1(7) . .
Na5 Na3 O17W 93.7(6) 4_546 .
O19W Na3 O17W 160.7(10) . .
O18W Na3 O46W 58.1(13) . .
O53W Na3 O46W 164.6(10) . .
O43W Na3 O46W 120.8(9) . .
Na1 Na3 O46W 83.3(7) . .
Na5 Na3 O46W 95.1(7) 4_546 .
O19W Na3 O46W 117.5(9) . .
O17W Na3 O46W 81.0(8) . .
O18W Na3 O23W 110.4(13) . .
O53W Na3 O23W 18.8(8) . .
O43W Na3 O23W 54.1(9) . .
Na1 Na3 O23W 88.6(7) . .
Na5 Na3 O23W 95.4(7) 4_546 .
O19W Na3 O23W 74.1(9) . .
O17W Na3 O23W 86.7(8) . .
O46W Na3 O23W 164.3(9) . .
O18W Na3 Na4 144.7(12) . .
O53W Na3 Na4 25.1(7) . .
O43W Na3 Na4 79.5(7) . .
Na1 Na3 Na4 96.6(5) . .
Na5 Na3 Na4 80.1(4) 4_546 .
O19W Na3 Na4 39.4(7) . .
O17W Na3 Na4 123.0(6) . .
O46W Na3 Na4 155.6(6) . .
O23W Na3 Na4 38.8(6) . .
O18W Na3 Na8 54.8(12) . .
O53W Na3 Na8 118.2(7) . .
O43W Na3 Na8 107.4(7) . .
Na1 Na3 Na8 46.2(4) . .
Na5 Na3 Na8 139.3(5) 4_546 .
O19W Na3 Na8 123.9(8) . .
O17W Na3 Na8 61.9(6) . .
O46W Na3 Na8 51.7(6) . .
O23W Na3 Na8 113.6(7) . .
Na4 Na3 Na8 140.1(4) . .
O21W Na4 O66W 83.2(12) . .
O21W Na4 O53W 147.4(14) . .
O66W Na4 O53W 88.4(9) . .
O21W Na4 O6Q 96.5(11) . .
O66W Na4 O6Q 177.5(9) . .
O53W Na4 O6Q 90.5(7) . .
O21W Na4 O22W 20.0(11) . .
O66W Na4 O22W 92.7(10) . .
O53W Na4 O22W 130.8(11) . .
O6Q Na4 O22W 86.4(8) . .
O21W Na4 O23W 124.9(13) . .
O66W Na4 O23W 91.1(9) . .
O53W Na4 O23W 23.6(7) . .
O6Q Na4 O23W 87.0(7) . .
O22W Na4 O23W 107.3(11) . .
O21W Na4 O19W 152.1(14) . .
O66W Na4 O19W 79.7(9) . .
O53W Na4 O19W 54.0(9) . .
O6Q Na4 O19W 101.5(8) . .
O22W Na4 O19W 171.2(11) . .
O23W Na4 O19W 77.5(10) . .
O21W Na4 O54W 112.4(13) . .
O66W Na4 O54W 105.0(9) . .
O53W Na4 O54W 100.2(10) . .
O6Q Na4 O54W 77.4(8) . .
O22W Na4 O54W 126.6(11) . .
O23W Na4 O54W 122.0(10) . .
O19W Na4 O54W 52.6(9) . .
O21W Na4 Na3 148.3(11) . .
O66W Na4 Na3 69.5(6) . .
O53W Na4 Na3 23.9(6) . .
O6Q Na4 Na3 110.0(4) . .
O22W Na4 Na3 142.2(9) . .
O23W Na4 Na3 43.4(7) . .
O19W Na4 Na3 38.5(7) . .
O54W Na4 Na3 90.8(7) . .
O21W Na4 Na5 115.6(11) . 4_546
O66W Na4 Na5 34.6(5) . 4_546
O53W Na4 Na5 54.6(6) . 4_546
O6Q Na4 Na5 144.7(4) . 4_546
O22W Na4 Na5 119.2(8) . 4_546
O23W Na4 Na5 63.3(7) . 4_546
O19W Na4 Na5 55.8(7) . 4_546
O54W Na4 Na5 101.5(7) . 4_546
Na3 Na4 Na5 35.0(2) . 4_546
Na3 Na5 O43W 49.9(6) 4_556 4_556
Na3 Na5 O66W 89.4(6) 4_556 4_556
O43W Na5 O66W 85.9(7) 4_556 4_556
Na3 Na5 O3 147.9(5) 4_556 .
O43W Na5 O3 98.9(6) 4_556 .
O66W Na5 O3 79.5(5) 4_556 .
Na3 Na5 O2 112.9(4) 4_556 .
O43W Na5 O2 162.8(6) 4_556 .
O66W Na5 O2 95.9(5) 4_556 .
O3 Na5 O2 98.3(3) . .
Na3 Na5 O18W 37.8(7) 4_556 4_556
O43W Na5 O18W 44.1(8) 4_556 4_556
O66W Na5 O18W 121.0(8) 4_556 4_556
O3 Na5 O18W 127.6(8) . 4_556
O2 Na5 O18W 123.3(8) . 4_556
Na3 Na5 Na4 64.8(4) 4_556 4_556
O43W Na5 Na4 68.8(5) 4_556 4_556
O66W Na5 Na4 24.7(4) 4_556 4_556
O3 Na5 Na4 99.7(3) . 4_556
O2 Na5 Na4 106.8(3) . 4_556
O18W Na5 Na4 97.2(7) 4_556 4_556
O64W Na6 O64W 124.4(17) 2_656 .
O64W Na6 O8 90.5(4) 2_656 .
O64W Na6 O8 124.3(4) . .
O64W Na6 O8 124.3(4) 2_656 2_656
O64W Na6 O8 90.5(4) . 2_656
O8 Na6 O8 104.2(12) . 2_656
O64W Na6 Na9 35.0(4) 2_656 2_656
O64W Na6 Na9 129.9(12) . 2_656
O8 Na6 Na9 104.0(5) . 2_656
O8 Na6 Na9 89.6(5) 2_656 2_656
O64W Na6 Na9 129.9(12) 2_656 .
O64W Na6 Na9 35.0(4) . .
O8 Na6 Na9 89.6(5) . .
O8 Na6 Na9 104.0(5) 2_656 .
Na9 Na6 Na9 158.1(16) 2_656 .
O64W Na6 O35W 176.1(5) 2_656 .
O64W Na6 O35W 55.2(4) . .
O8 Na6 O35W 87.0(8) . .
O8 Na6 O35W 59.3(6) 2_656 .
Na9 Na6 O35W 148.8(9) 2_656 .
Na9 Na6 O35W 47.1(5) . .
O64W Na6 O35W 55.2(4) 2_656 2_656
O64W Na6 O35W 176.1(5) . 2_656
O8 Na6 O35W 59.3(6) . 2_656
O8 Na6 O35W 87.0(8) 2_656 2_656
Na9 Na6 O35W 47.1(5) 2_656 2_656
Na9 Na6 O35W 148.8(9) . 2_656
O35W Na6 O35W 125.5(15) . 2_656
O46W Na7 O8 122.9(7) . .
O46W Na7 O9 94.2(7) . .
O8 Na7 O9 96.9(4) . .
O46W Na7 O42W 105.0(8) . 2_656
O8 Na7 O42W 91.1(6) . 2_656
O9 Na7 O42W 150.6(6) . 2_656
O46W Na7 O52W 116.4(9) . 2_656
O8 Na7 O52W 74.7(7) . 2_656
O9 Na7 O52W 148.1(8) . 2_656
O42W Na7 O52W 16.6(6) 2_656 2_656
O46W Na7 O42W 57.7(7) . .
O8 Na7 O42W 78.5(5) . .
O9 Na7 O42W 138.6(6) . .
O42W Na7 O42W 70.8(7) 2_656 .
O52W Na7 O42W 70.9(8) 2_656 .
O46W Na7 Na8 66.5(6) . .
O8 Na7 Na8 60.0(4) . .
O9 Na7 Na8 82.3(4) . .
O42W Na7 Na8 125.6(6) 2_656 .
O52W Na7 Na8 117.0(7) 2_656 .
O42W Na7 Na8 59.5(5) . .
O46W Na7 Na1 53.4(6) . .
O8 Na7 Na1 99.8(4) . .
O9 Na7 Na1 46.7(3) . .
O42W Na7 Na1 158.4(6) 2_656 .
O52W Na7 Na1 163.7(7) 2_656 .
O42W Na7 Na1 93.0(5) . .
Na8 Na7 Na1 49.0(3) . .
O50W Na8 O7W 68.0(9) . .
O50W Na8 O9W 11.6(8) . .
O7W Na8 O9W 77.9(6) . .
O50W Na8 O12 111.2(9) . .
O7W Na8 O12 151.8(8) . .
O9W Na8 O12 105.8(6) . .
O50W Na8 O6W 54.2(9) . .
O7W Na8 O6W 114.0(7) . .
O9W Na8 O6W 42.5(6) . .
O12 Na8 O6W 83.1(5) . .
O50W Na8 O55W 113.5(14) . .
O7W Na8 O55W 77.7(11) . .
O9W Na8 O55W 111.3(13) . .
O12 Na8 O55W 124.2(11) . .
O6W Na8 O55W 97.2(13) . .
O50W Na8 Na1 147.5(11) . .
O7W Na8 Na1 91.4(7) . .
O9W Na8 Na1 158.0(8) . .
O12 Na8 Na1 75.0(4) . .
O6W Na8 Na1 154.3(5) . .
O55W Na8 Na1 84.5(12) . .
O50W Na8 Na7 77.6(9) . .
O7W Na8 Na7 80.5(6) . .
O9W Na8 Na7 85.0(6) . .
O12 Na8 Na7 72.1(4) . .
O6W Na8 Na7 111.8(5) . .
O55W Na8 Na7 149.0(13) . .
Na1 Na8 Na7 74.2(5) . .
O50W Na8 Na3 120.7(10) . .
O7W Na8 Na3 58.9(5) . .
O9W Na8 Na3 132.2(6) . .
O12 Na8 Na3 103.9(5) . .
O6W Na8 Na3 172.8(5) . .
O55W Na8 Na3 80.2(12) . .
Na1 Na8 Na3 32.5(3) . .
Na7 Na8 Na3 69.7(4) . .
O40W Na9 O64W 131.5(17) . .
O40W Na9 O41W 82.5(15) . .
O64W Na9 O41W 77.3(10) . .
O40W Na9 O51W 108.9(16) . .
O64W Na9 O51W 95.4(12) . .
O41W Na9 O51W 168.5(15) . .
O40W Na9 O6W 24.2(12) . .
O64W Na9 O6W 148.6(11) . .
O41W Na9 O6W 103.6(11) . .
O51W Na9 O6W 87.3(11) . .
O40W Na9 O35W 110.2(15) . .
O64W Na9 O35W 74.9(8) . .
O41W Na9 O35W 151.0(13) . .
O51W Na9 O35W 26.7(9) . .
O6W Na9 O35W 95.9(8) . .
O40W Na9 O8W 163.9(16) . .
O64W Na9 O8W 49.7(8) . .
O41W Na9 O8W 82.5(11) . .
O51W Na9 O8W 86.0(12) . .
O6W Na9 O8W 161.3(11) . .
O35W Na9 O8W 85.8(9) . .
O40W Na9 O37W 64.8(14) . .
O64W Na9 O37W 96.6(10) . .
O41W Na9 O37W 20.1(8) . .
O51W Na9 O37W 167.7(14) . .
O6W Na9 O37W 84.1(10) . .
O35W Na9 O37W 163.6(11) . .
O8W Na9 O37W 99.4(10) . .
O40W Na9 O38W 62.2(13) . .
O64W Na9 O38W 135.7(9) . .
O41W Na9 O38W 62.0(9) . .
O51W Na9 O38W 121.5(12) . .
O6W Na9 O38W 64.0(7) . .
O35W Na9 O38W 146.9(9) . .
O8W Na9 O38W 105.2(9) . .
O37W Na9 O38W 46.5(8) . .
O40W Na9 O9W 61.4(13) . .
O64W Na9 O9W 115.1(9) . .
O41W Na9 O9W 141.1(11) . .
O51W Na9 O9W 50.1(10) . .
O6W Na9 O9W 46.2(6) . .
O35W Na9 O9W 50.1(6) . .
O8W Na9 O9W 134.6(9) . .
O37W Na9 O9W 126.0(10) . .
O38W Na9 O9W 107.7(8) . .
O40W Na9 Na6 84.7(14) . .
O64W Na9 Na6 51.7(7) . .
O41W Na9 Na6 88.9(11) . .
O51W Na9 Na6 93.4(12) . .
O6W Na9 Na6 97.0(8) . .
O35W Na9 Na6 67.4(8) . .
O8W Na9 Na6 100.8(9) . .
O37W Na9 Na6 96.3(10) . .
O38W Na9 Na6 137.2(8) . .
O9W Na9 Na6 74.6(9) . .
O40W Na9 O20W 95.2(15) . .
O64W Na9 O20W 60.8(9) . .
O41W Na9 O20W 16.6(10) . .
O51W Na9 O20W 154.3(14) . .
O6W Na9 O20W 117.9(11) . .
O35W Na9 O20W 135.2(11) . .
O8W Na9 O20W 71.4(10) . .
O37W Na9 O20W 36.4(10) . .
O38W Na9 O20W 77.5(8) . .
O9W Na9 O20W 146.1(10) . .
Na6 Na9 O20W 79.4(11) . .
Na9 O6W Na8 134.2(8) . .
Na8 O9W Na9 137.1(9) . .
Na3 O18W Na5 52.9(10) . 4_546
Na3 O19W Na4 102.1(11) . .
Na3 O19W Na2 120.1(11) . .
Na4 O19W Na2 121.7(11) . .
O22W O21W Na4 132(3) . .
O21W O22W Na4 27.6(16) . .
Na4 O23W Na3 97.8(10) . .
Na9 O35W Na6 65.6(8) . .
Na7 O42W Na7 109.1(7) 2_656 .
Na3 O43W Na5 63.5(7) . 4_546
Na7 O46W Na3 131.2(10) . .
O52W O50W Na8 124.0(19) . .
O50W O52W Na7 166.6(19) . 2_656
Na3 O53W Na4 131.0(12) . .
Na3 O53W Na1 53.4(6) . .
Na4 O53W Na1 137.9(10) . .
Na4 O54W Na2 123.1(11) . .
Na9 O64W Na6 93.4(8) . .
Na4 O66W Na5 120.7(8) . 4_546

loop_
_geom_bond_atom_site_label_1
_geom_bond_atom_site_label_2
_geom_bond_distance
_geom_bond_site_symmetry_2
V1 O2 1.657(6) .
V1 O1 1.928(7) .
V1 O4 1.944(6) .
V1 O5 1.946(6) .
V1 O1 1.949(6) 2_556
V1 V1 2.906(3) 2_556
V1 V3 2.934(2) .
V1 V2 3.007(2) .
V2 O3 1.629(6) .
V2 O20 1.924(6) 2_556
V2 O1 1.936(6) 2_556
V2 O18 1.939(6) 2_556
V2 O4 1.955(6) .
V2 V8 2.906(2) 2_556
V3 O6 1.629(7) .
V3 O5 1.909(6) .
V3 O19 1.946(6) 2_556
V3 O4 1.947(6) .
V3 O7 1.981(6) .
V3 V5 2.9568(19) .
V3 V4 2.993(2) .
V4 O21 1.622(7) .
V4 O5 1.943(6) .
V4 O20 1.945(6) .
V4 O7 1.954(7) .
V4 O14 1.962(7) .
V4 V8 2.947(2) .
V5 O8 1.653(7) .
V5 O12 1.928(7) .
V5 O7 1.930(6) .
V5 O10 1.945(6) .
V5 O19 1.945(6) 2_556
V5 V6 2.956(2) .
V5 V9 3.005(2) 2_556
V6 O9 1.637(6) .
V6 O11 1.909(6) 2_556
V6 O10 1.915(7) .
V6 O11 1.923(6) .
V6 O12 1.968(6) .
V6 V6 2.907(3) 2_556
V6 V7 2.999(2) .
V7 O13 1.627(7) .
V7 O15 1.939(6) .
V7 O12 1.952(6) .
V7 O11 1.967(6) 2_556
V7 O14 1.982(6) .
V7 V8 2.959(2) .
V8 O17 1.668(7) .
V8 O15 1.893(6) .
V8 O20 1.913(6) .
V8 O18 1.921(6) .
V8 O14 1.952(7) .
V8 V2 2.906(2) 2_556
V8 V9 2.907(2) .
V9 O16 1.624(7) .
V9 O18 1.944(6) .
V9 O15 1.952(6) .
V9 O19 1.957(6) .
V9 O10 1.965(6) 2_556
V9 V5 3.005(2) 2_556
O1 V2 1.936(6) 2_556
O1 V1 1.949(6) 2_556
O2 Na5 2.908(11) .
O3 Na5 2.806(11) .
O8 Na7 2.809(12) .
O8 Na6 2.86(2) .
O9 Na7 2.842(13) .
O9 Na2 2.859(10) .
O9 Na1 2.878(13) .
O10 V9 1.965(6) 2_556
O11 V6 1.909(6) 2_556
O11 V7 1.967(6) 2_556
O12 Na8 2.935(12) .
O13 Na1 2.916(12) .
O18 V2 1.939(6) 2_556
O19 V5 1.945(6) 2_556
O19 V3 1.946(6) 2_556
O20 V2 1.924(6) 2_556
O1Q C3Q 1.238(16) .
O2Q C4Q 1.254(17) .
O3Q C9Q 1.181(14) .
O4Q C10Q 1.255(16) .
O5Q C15Q 1.220(15) .
O6Q C16Q 1.229(13) .
O6Q Na4 2.229(14) .
O7Q C21Q 1.226(16) .
O8Q C22Q 1.251(12) .
N1Q C3Q 1.354(15) .
N1Q C24Q 1.425(14) 7_456
N1Q C1Q 1.465(16) .
N2Q C3Q 1.387(16) .
N2Q C5Q 1.432(15) .
N2Q C2Q 1.445(16) .
N3Q C4Q 1.299(17) .
N3Q C23Q 1.456(17) 7_456
N3Q C1Q 1.51(2) .
N4Q C4Q 1.395(16) .
N4Q C6Q 1.413(14) .
N4Q C2Q 1.460(17) .
N5Q C9Q 1.409(14) .
N5Q C5Q 1.430(16) .
N5Q C7Q 1.441(15) .
N6Q C9Q 1.336(15) .
N6Q C11Q 1.476(14) .
N6Q C8Q 1.504(16) .
N7Q C10Q 1.355(15) .
N7Q C7Q 1.453(14) .
N7Q C6Q 1.461(14) .
N8Q C10Q 1.343(15) .
N8Q C8Q 1.428(15) .
N8Q C12Q 1.428(14) .
N9Q C15Q 1.360(16) .
N9Q C13Q 1.447(15) .
N9Q C11Q 1.447(14) .
N10Q C15Q 1.373(14) .
N10Q C17Q 1.408(14) .
N10Q C14Q 1.436(15) .
N11Q C16Q 1.375(14) .
N11Q C13Q 1.434(13) .
N11Q C12Q 1.469(15) .
N12Q C16Q 1.382(14) .
N12Q C14Q 1.427(13) .
N12Q C18Q 1.449(13) .
N13Q C21Q 1.358(17) .
N13Q C19Q 1.443(13) .
N13Q C17Q 1.473(16) .
N14Q C21Q 1.33(2) .
N14Q C23Q 1.423(18) .
N14Q C20Q 1.438(16) .
N15Q C22Q 1.346(14) .
N15Q C19Q 1.409(13) .
N15Q C18Q 1.477(12) .
N16Q C22Q 1.344(14) .
N16Q C20Q 1.466(15) .
N16Q C24Q 1.470(15) .
C1Q C2Q 1.552(16) .
C7Q C8Q 1.529(15) .
C13Q C14Q 1.582(14) .
C19Q C20Q 1.575(14) .
C23Q N3Q 1.456(17) 7_456
C24Q N1Q 1.425(14) 7_456
C1S N1S 1.54(3) .
N1S C2S 1.3900 .
N1S C6S 1.3900 .
C2S C3S 1.3900 .
C3S C4S 1.3900 .
C4S C10S 1.362(14) .
C4S C5S 1.3900 .
C5S C6S 1.3900 .
C7S N2S 1.53(3) .
N2S C8S 1.3900 .
N2S C12S 1.3900 .
C8S C9S 1.3900 .
C9S C10S 1.3900 .
C10S C11S 1.3900 .
C11S C12S 1.3900 .
Na1 Na3 2.311(14) .
Na1 O53W 2.85(2) .
Na1 Na8 3.102(19) .
Na1 Na2 3.697(12) .
Na1 Na7 3.952(17) .
Na2 O9 2.859(10) 2_556
Na2 O54W 2.87(3) .
Na2 O54W 2.87(3) 2_556
Na2 O19W 2.99(3) .
Na2 O19W 2.99(3) 2_556
Na2 Na1 3.697(12) 2_556
Na3 O18W 1.84(4) .
Na3 O53W 2.03(3) .
Na3 O43W 2.05(2) .
Na3 Na5 2.397(13) 4_546
Na3 O19W 2.41(3) .
Na3 O17W 2.41(2) .
Na3 O46W 2.46(2) .
Na3 O23W 2.62(3) .
Na3 Na4 3.779(16) .
Na3 Na8 4.21(2) .
Na4 O21W 1.45(3) .
Na4 O66W 2.00(2) .
Na4 O53W 2.12(2) .
Na4 O22W 2.31(3) .
Na4 O23W 2.39(3) .
Na4 O19W 2.45(3) .
Na4 O54W 2.55(3) .
Na4 Na5 4.113(14) 4_546
Na5 Na3 2.397(13) 4_556
Na5 O43W 2.46(2) 4_556
Na5 O66W 2.717(19) 4_556
Na5 O18W 3.01(4) 4_556
Na5 Na4 4.113(15) 4_556
Na6 O64W 2.27(2) 2_656
Na6 O64W 2.27(2) .
Na6 O8 2.86(2) 2_656
Na6 Na9 2.885(19) 2_656
Na6 Na9 2.885(19) .
Na6 O35W 2.92(2) .
Na6 O35W 2.92(2) 2_656
Na7 O46W 2.39(2) .
Na7 O42W 2.88(2) 2_656
Na7 O52W 2.94(4) 2_656
Na7 O42W 3.02(2) .
Na7 Na8 3.43(2) .
Na8 O50W 1.85(3) .
Na8 O7W 2.376(18) .
Na8 O9W 2.40(2) .
Na8 O6W 2.97(2) .
Na8 O55W 2.99(5) .
Na9 O40W 1.34(3) .
Na9 O64W 1.66(2) .
Na9 O41W 2.05(3) .
Na9 O51W 2.20(4) .
Na9 O6W 2.24(2) .
Na9 O35W 2.32(2) .
Na9 O8W 2.35(3) .
Na9 O37W 2.42(3) .
Na9 O38W 2.60(2) .
Na9 O9W 2.76(2) .
Na9 O20W 2.94(4) .
O18W Na5 3.01(4) 4_546
O21W O22W 1.07(3) .
O42W Na7 2.88(2) 2_656
O43W Na5 2.46(2) 4_546
O50W O52W 1.71(4) .
O52W Na7 2.94(4) 2_656
O66W Na5 2.717(19) 4_546
